data_4336823
loop_
_publ_author_name
'Richard A. Mole'
'Muhammad A. Nadeem'
'John A. Stride'
'Vanessa K. Peterson'
'Paul T. Wood'

_publ_section_title
;
 Switchable Magnetism: Neutron Diffraction Studies of the Desolvated
 Coordination Polymer Co3(OH)2(C4O4)2
;
_journal_name_full 'Inorganic Chemistry'
_journal_page_first 13462
_journal_page_last 13468
_journal_paper_doi 10.1021/ic4018344
_journal_volume 52
_journal_year 2013
_chemical_formula_sum 'C8 H2 Co3 O10'
_chemical_formula_weight 434.89
_space_group_IT_number 12
_symmetry_cell_setting monoclinic
_symmetry_space_group_name_Hall '-C 2y'
_symmetry_space_group_name_H-M 'C 1 2/m 1'
_audit_author_name 'Richard Mole'
_audit_creation_date 2013-10-10T06:13
_audit_creation_method 'from EXP file using GSAS2CIF'
_audit_update_record ' 2013-10-10T06:13  Initial CIF as created by GSAS2CIF'
_cell_angle_alpha 90.0
_cell_angle_beta 90.725(17)
_cell_angle_gamma 90.0
_cell_formula_units_Z 2
_cell_length_a 9.2250(17)
_cell_length_b 12.8799(33)
_cell_length_c 5.4920(15)
_cell_volume 652.5(3)
_computing_structure_refinement GSAS
_diffrn_ambient_temperature 298
_diffrn_radiation_probe neutron
_diffrn_radiation_wavelength 2.958913
_exptl_absorpt_correction_T_max 1.00000
_exptl_absorpt_correction_T_min 1.00000
_exptl_absorpt_process_details
;   GSAS Absorption/surface roughness correction: function number 0
 No correction is applied.
;
_pd_calc_method 'Rietveld Refinement'
_pd_meas_2theta_range_inc 0.125
_pd_meas_2theta_range_max 136.875
_pd_meas_2theta_range_min 16.0
_pd_phase_name 'from C:/gsas/MyWork/kurmoo_cosq_dehyd.cif'
_pd_proc_2theta_range_inc 0.125
_pd_proc_2theta_range_max 136.9056
_pd_proc_2theta_range_min 16.0306
_pd_proc_info_datetime 2013-10-10T06:13:58
_pd_proc_ls_background_function
;   GSAS Background function number 1 with 12 terms.
 Shifted Chebyshev function of 1st kind
      1:    14029.4     2:   -2176.33     3:    622.014     4:   -34.2368    
      5:    150.422     6:   -43.1745     7:    102.341     8:    15.1180    
      9:   -31.0818    10:    85.9050    11:   -146.742    12:    27.8941    
;
_pd_proc_ls_peak_cutoff 0.00500
_pd_proc_ls_profile_function
;
 CW Profile function number 2 with  18 terms
 Profile coefficients for Simpson's rule integration of pseudovoigt function
 C.J. Howard (1982). J. Appl. Cryst.,15,615-620.
 P. Thompson, D.E. Cox & J.B. Hastings (1987). J. Appl. Cryst.,20,79-83.
 Peak tails are ignored  where the intensity is below 0.0050 times the peak
   Aniso. broadening axis   0.0   0.0   1.0
;
_pd_proc_ls_prof_R_factor 0.0182
_pd_proc_ls_prof_wR_expected 0.0082
_pd_proc_ls_prof_wR_factor 0.0242
_refine_ls_goodness_of_fit_all 3.01
_refine_ls_matrix_type full
_refine_ls_number_parameters 28
_refine_ls_number_restraints 0
_refine_ls_R_Fsqd_factor 0.17758
_refine_ls_shift/su_max 0.03
_refine_ls_shift/su_mean 0.01
_reflns_d_resolution_high 1.609
_reflns_d_resolution_low 7.499
_reflns_limit_h_max 5
_reflns_limit_h_min 0
_reflns_limit_k_max 8
_reflns_limit_k_min 0
_reflns_limit_l_max 3
_reflns_limit_l_min -3
_reflns_number_total 91
_cod_data_source_file ic4018344_si_004.cif
_cod_data_source_block COSQ_15K_2_publ
_cod_original_cell_volume 652.49(26)
_cod_database_code 4336823
_cod_database_fobs_code 4336823
_gsas_exptl_extinct_corr_t_min 1.00000
_gsas_exptl_extinct_corr_t_max 1.00000

loop_
_symmetry_equiv_pos_site_id
_symmetry_equiv_pos_as_xyz
1 +x,+y,+z
2 -x,+y,-z
-1 -x,-y,-z
-2 +x,-y,+z
101 +x+1/2,+y+1/2,+z
102 -x+1/2,+y+1/2,-z
-101 -x+1/2,-y+1/2,-z
-102 +x+1/2,-y+1/2,+z

loop_
_atom_site_type_symbol
_atom_site_label
_atom_site_fract_x
_atom_site_fract_y
_atom_site_fract_z
_atom_site_occupancy
_atom_site_thermal_displace_type
_atom_site_U_iso_or_equiv
_atom_site_symmetry_multiplicity
Co Co1 0.5 0.5 0.5 1.0 Uiso 0.00488 2
Co Co2 0.5 0.4232(35) 0.0 1.0 Uiso 0.00556 4
O O1 0.3687(17) 0.2618(10) 0.1436(32) 1.0 Uiso 0.0085 8
O O11 0.3906(22) 0.5 0.219(6) 1.0 Uiso 0.0068 4
H H11 0.3279(34) 0.5 0.253(9) 1.0 Uiso 0.008 4
C C1 0.3119(22) 0.2553(14) 0.3381(30) 1.0 Uiso 0.0072 8
O O2 0.3710(17) 0.3901(9) 0.636(4) 1.0 Uiso 0.0075 8
C C2 0.3083(17) 0.3163(11) 0.5546(29) 1.0 Uiso 0.0067 8

loop_
_atom_type_symbol
_atom_type_number_in_cell
_atom_type_scat_length_neutron
_atom_type_scat_source
Co 6.0 0.2490 International_Tables_Vol_C
O 20.0 0.5805 International_Tables_Vol_C
H 4.0 -0.3741 International_Tables_Vol_C
C 16.0 0.6648 International_Tables_Vol_C

loop_
_geom_angle_atom_site_label_1
_geom_angle_atom_site_label_2
_geom_angle_atom_site_label_3
_geom_angle
_geom_angle_site_symmetry_1
_geom_angle_site_symmetry_3
_geom_angle_publ_flag
O11 Co1 O11 180.0 1_555 2_656 n
O11 Co1 O2 89.5(7) 1_555 1_555 n
O11 Co1 O2 90.5(7) 1_555 2_656 n
O11 Co1 O2 90.5(7) 1_555 -1_666 n
O11 Co1 O2 89.5(7) 1_555 -2_565 n
O11 Co1 O2 90.5(7) 2_656 1_555 n
O11 Co1 O2 89.5(7) 2_656 2_656 n
O11 Co1 O2 89.5(7) 2_656 -1_666 n
O11 Co1 O2 90.5(7) 2_656 -2_565 n
O2 Co1 O2 90.0(9) 1_555 2_656 n
O2 Co1 O2 179.9515 1_555 -1_666 n
O2 Co1 O2 90.0(9) 1_555 -2_565 n
O2 Co1 O2 90.0(9) 2_656 -1_666 n
O2 Co1 O2 179.9515 2_656 -2_565 n
O2 Co1 O2 90.0(9) -1_666 -2_565 n
Co2 Co2 O11 57.9(14) -1_665 1_555 n
Co2 Co2 O11 57.9(14) -1_665 2_655 n
O11 Co2 O11 115.9(27) 1_555 2_655 n
Co1 O11 Co2 104.3(9) 1_555 1_555 n
Co1 O11 Co2 104.3(9) 1_555 -1_665 n
Co1 O11 H11 104.9(31) 1_555 1_555 n
Co2 O11 Co2 64.1(27) 1_555 -1_665 n
Co2 O11 H11 136.1(22) 1_555 1_555 n
Co2 O11 H11 136.1(22) -1_665 1_555 n
O1 C1 C2 136.0(27) 1_555 1_555 n
O1 C1 C2 134.2(23) 1_555 -101_556 n
C2 C1 C2 89.3(16) 1_555 -101_556 n
Co1 O2 C2 135.0(17) 1_555 1_555 n
C1 C2 C1 90.7(16) 1_555 -101_556 n
C1 C2 O2 137.3(27) 1_555 1_555 n
C1 C2 O2 131.9(20) -101_556 1_555 n

loop_
_geom_bond_atom_site_label_1
_geom_bond_atom_site_label_2
_geom_bond_distance
_geom_bond_site_symmetry_2
_geom_bond_publ_flag
Co1 O11 1.834(30) 1_555 n
Co1 O11 1.834(30) 2_656 n
Co1 H11 2.08(4) 1_555 n
Co1 H11 2.08(4) 2_656 n
Co1 O2 2.001(14) 1_555 n
Co1 O2 2.001(14) 2_656 n
Co1 O2 2.001(14) -1_666 n
Co1 O2 2.001(14) -2_565 n
Co2 Co2 1.98(9) -1_665 n
Co2 O1 2.54(4) 1_555 n
Co2 O1 2.54(4) 2_655 n
Co2 O11 1.863(27) 1_555 n
Co2 O11 1.863(27) 2_655 n
Co2 H11 2.34(4) 1_555 n
Co2 H11 2.34(4) 2_655 n
Co2 O2 2.350(20) 1_554 n
Co2 O2 2.350(20) 2_656 n
O1 Co2 2.54(4) 1_555 n
O1 C1 1.199(23) 1_555 n
O11 Co1 1.834(30) 1_555 n
O11 Co2 1.863(27) 1_555 n
O11 Co2 1.863(27) -1_665 n
O11 H11 0.610(34) 1_555 n
H11 Co1 2.08(4) 1_555 n
H11 Co2 2.34(4) 1_555 n
H11 Co2 2.34(4) -1_665 n
H11 O11 0.610(34) 1_555 n
C1 O1 1.199(23) 1_555 n
C1 C1 2.13(4) -101_446 n
C1 C2 1.426(15) 1_555 n
C1 C2 1.563(15) -101_446 n
O2 Co1 2.001(14) 1_555 n
O2 Co2 2.350(20) 1_556 n
O2 C2 1.197(15) 1_555 n
C2 C1 1.426(15) 1_555 n
C2 C1 1.563(15) -101_446 n
C2 O2 1.197(15) 1_555 n
C2 C2 2.102(28) -101_446 n
